data_4514020
loop_
_publ_author_name
'Huang, Yaodong'
'Li, Huimin'
'Li, Ziyan'
'Zhang, Yan'
'Cao, Wenwen'
'Wang, Luyuan'
'Liu, Shuxue'

_publ_section_title
;
 Unusual C-I&#x00B7;&#x00B7;&#x00B7;O Halogen Bonding in Triazole
 Derivatives: Gelation Solvents at Two Extremes of Polarity and Formation
 of Superorganogels.
;
_journal_issue 1
_journal_name_full 'Langmuir : the ACS journal of surfaces and colloids'
_journal_page_first 311
_journal_page_last 321
_journal_paper_doi 10.1021/acs.langmuir.6b03691
_journal_volume 33
_journal_year 2017
_chemical_formula_sum 'C18 H16 I N3 O3'
_chemical_formula_weight 449.24
_chemical_name_systematic
; 
 ? 
;
_space_group_IT_number 14
_symmetry_cell_setting monoclinic
_symmetry_space_group_name_Hall '-P 2ybc'
_symmetry_space_group_name_H-M 'P 1 21/c 1'
_atom_sites_solution_hydrogens geom
_atom_sites_solution_primary direct
_atom_sites_solution_secondary difmap
_audit_creation_method SHELXL-97
_cell_angle_alpha 90.00
_cell_angle_beta 102.59(3)
_cell_angle_gamma 90.00
_cell_formula_units_Z 4
_cell_length_a 12.250(2)
_cell_length_b 8.7012(17)
_cell_length_c 16.867(3)
_cell_measurement_reflns_used 10268
_cell_measurement_temperature 293(2)
_cell_measurement_theta_max 27.48
_cell_measurement_theta_min 3.00
_cell_volume 1754.6(6)
_computing_cell_refinement 'CrystalClear-SM Expert 2.1 b42'
_computing_data_collection 'CrystalClear-SM Expert 2.1 b42 (Rigaku, 2015)'
_computing_data_reduction 'CrystalClear-SM Expert 2.1 b42'
_computing_molecular_graphics 'CrystalStructure 4.1'
_computing_publication_material 'CrystalStructure 4.1 (Rigaku, 2014)'
_computing_structure_refinement 'SHELXL-97 (Sheldrick, 1997)'
_computing_structure_solution 'SHELXS-97 (Sheldrick, 1990)'
_diffrn_ambient_temperature 293(2)
_diffrn_measured_fraction_theta_full 0.996
_diffrn_measured_fraction_theta_max 0.996
_diffrn_measurement_device_type 'Rigaku XtaLAB P200'
_diffrn_measurement_method '\w and \f scans'
_diffrn_radiation_monochromator graphite
_diffrn_radiation_source 'fine-focus sealed tube'
_diffrn_radiation_type MoK\a
_diffrn_radiation_wavelength 0.71073
_diffrn_reflns_av_R_equivalents 0.0379
_diffrn_reflns_av_sigmaI/netI 0.0325
_diffrn_reflns_limit_h_max 15
_diffrn_reflns_limit_h_min -15
_diffrn_reflns_limit_k_max 11
_diffrn_reflns_limit_k_min -10
_diffrn_reflns_limit_l_max 21
_diffrn_reflns_limit_l_min -21
_diffrn_reflns_number 16537
_diffrn_reflns_theta_full 27.48
_diffrn_reflns_theta_max 27.48
_diffrn_reflns_theta_min 3.00
_diffrn_standards_decay_% 0
_diffrn_standards_interval_count 0
_diffrn_standards_interval_time 0
_diffrn_standards_number 0
_exptl_absorpt_coefficient_mu 1.847
_exptl_absorpt_correction_T_max 0.7691
_exptl_absorpt_correction_T_min 0.6552
_exptl_absorpt_correction_type multi-scan
_exptl_absorpt_process_details 'REQAB (Rigaku, 1998)'
_exptl_crystal_colour Colorless
_exptl_crystal_density_diffrn 1.701
_exptl_crystal_density_method 'not measured'
_exptl_crystal_description colummar
_exptl_crystal_F_000 888
_exptl_crystal_size_max 0.25
_exptl_crystal_size_mid 0.20
_exptl_crystal_size_min 0.15
_refine_diff_density_max 0.684
_refine_diff_density_min -0.676
_refine_diff_density_rms 0.077
_refine_ls_extinction_coef 0.0039(6)
_refine_ls_extinction_expression Fc^*^=kFc[1+0.001xFc^2^\l^3^/sin(2\q)]^-1/4^
_refine_ls_extinction_method SHELXL
_refine_ls_goodness_of_fit_ref 1.018
_refine_ls_hydrogen_treatment mixed
_refine_ls_matrix_type full
_refine_ls_number_parameters 227
_refine_ls_number_reflns 4006
_refine_ls_number_restraints 0
_refine_ls_restrained_S_all 1.018
_refine_ls_R_factor_all 0.0424
_refine_ls_R_factor_gt 0.0318
_refine_ls_shift/su_max 0.001
_refine_ls_shift/su_mean 0.000
_refine_ls_structure_factor_coef Fsqd
_refine_ls_weighting_details 'calc w=1/[\s^2^(Fo^2^)+(0.0700P)^2^+0.0000P] where P=(Fo^2^+2Fc^2^)/3'
_refine_ls_weighting_scheme calc
_refine_ls_wR_factor_gt 0.0997
_refine_ls_wR_factor_ref 0.1077
_reflns_number_gt 3121
_reflns_number_total 4006
_reflns_threshold_expression >2sigma(I)
_cod_data_source_file la6b03691_si_003.cif
_cod_data_source_block b
_cod_depositor_comments
;
The following automatic conversions were performed:

'_exptl_absorpt_correction_type' value 'MULTI-SCAN' changed to
'multi-scan' according to
/usr/data/users/saulius/crontab/automatic-downloads/current/ACS/lib/dictionaries/cif_core.dic
dictionary named 'cif_core.dic' version 2.4.2 from 2011-04-26.

Automatic conversion script
Id: cif_fix_values 4268 2015-11-12 08:31:59Z antanas 
;
_cod_original_sg_symbol_H-M P2(1)/c
_cod_database_code 4514020

loop_
_symmetry_equiv_pos_as_xyz
'x, y, z'
'-x, y+1/2, -z+1/2'
'-x, -y, -z'
'x, -y-1/2, z-1/2'

loop_
_atom_site_label
_atom_site_type_symbol
_atom_site_fract_x
_atom_site_fract_y
_atom_site_fract_z
_atom_site_U_iso_or_equiv
_atom_site_adp_type
_atom_site_occupancy
_atom_site_symmetry_multiplicity
_atom_site_calc_flag
_atom_site_refinement_flags
I1 I 0.227365(15) 0.744440(19) 0.185841(11) 0.04652(12) Uani 1 1 d .
N1 N 0.44738(17) 0.8034(3) 0.30309(13) 0.0384(5) Uani 1 1 d .
N2 N 0.5100(2) 0.7760(3) 0.37732(18) 0.0479(6) Uani 1 1 d .
N3 N 0.45165(17) 0.6892(3) 0.41594(14) 0.0453(5) Uani 1 1 d .
O1 O 0.77505(16) 0.5219(2) 0.09673(13) 0.0556(5) Uani 1 1 d .
O2 O -0.0433(2) 0.2445(2) 0.46662(17) 0.0560(7) Uani 1 1 d .
O3 O 0.0923(2) 0.2412(2) 0.57849(17) 0.0544(6) Uani 1 1 d .
C1 C 0.5318(3) 0.7430(3) 0.1272(2) 0.0451(7) Uani 1 1 d .
H1A H 0.4601 0.7699 0.0995 0.054 Uiso 1 1 calc R
C2 C 0.5977(2) 0.6512(3) 0.08793(16) 0.0455(6) Uani 1 1 d .
H2B H 0.5706 0.6186 0.0348 0.055 Uiso 1 1 calc R
C3 C 0.70328(19) 0.6100(3) 0.12941(16) 0.0402(6) Uani 1 1 d .
C4 C 0.7368(3) 0.4706(4) 0.0157(2) 0.0616(9) Uani 1 1 d .
H4A H 0.7940 0.4099 -0.0001 0.092 Uiso 1 1 calc R
H4B H 0.7199 0.5578 -0.0198 0.092 Uiso 1 1 calc R
H4C H 0.6707 0.4095 0.0120 0.092 Uiso 1 1 calc R
C5 C 0.7432(2) 0.6590(3) 0.20887(17) 0.0480(6) Uani 1 1 d .
H5A H 0.8141 0.6298 0.2370 0.058 Uiso 1 1 calc R
C6 C 0.6773(3) 0.7512(3) 0.2461(2) 0.0436(7) Uani 1 1 d .
H6A H 0.7048 0.7849 0.2990 0.052 Uiso 1 1 calc R
C7 C 0.5695(2) 0.7946(3) 0.20515(17) 0.0370(5) Uani 1 1 d .
C8 C 0.4971(2) 0.8925(3) 0.24621(16) 0.0418(6) Uani 1 1 d .
H8A H 0.5418 0.9751 0.2754 0.050 Uiso 1 1 calc R
H8B H 0.4380 0.9382 0.2053 0.050 Uiso 1 1 calc R
C9 C 0.3464(2) 0.7313(3) 0.29346(18) 0.0348(6) Uani 1 1 d .
C10 C 0.35001(18) 0.6578(3) 0.36623(14) 0.0348(5) Uani 1 1 d .
C11 C 0.26980(19) 0.5627(3) 0.39905(14) 0.0355(5) Uani 1 1 d .
C12 C 0.1599(2) 0.5348(4) 0.35774(16) 0.0493(7) Uani 1 1 d .
H12A H 0.1339 0.5772 0.3065 0.059 Uiso 1 1 calc R
C13 C 0.0895(2) 0.4455(3) 0.39173(16) 0.0503(7) Uani 1 1 d .
H13A H 0.0169 0.4272 0.3629 0.060 Uiso 1 1 calc R
C14 C 0.12558(19) 0.3827(3) 0.46835(15) 0.0381(6) Uani 1 1 d .
C15 C 0.2343(2) 0.4104(3) 0.50991(17) 0.0478(6) Uani 1 1 d .
H15A H 0.2597 0.3697 0.5616 0.057 Uiso 1 1 calc R
C16 C 0.3051(2) 0.4980(3) 0.47504(17) 0.0464(7) Uani 1 1 d .
H16A H 0.3783 0.5139 0.5034 0.056 Uiso 1 1 calc R
C17 C 0.0487(3) 0.2837(3) 0.5026(2) 0.0416(6) Uani 1 1 d .
C18 C 0.0244(2) 0.1403(4) 0.6170(2) 0.0617(8) Uani 1 1 d .
H18A H 0.0639 0.1175 0.6714 0.093 Uiso 1 1 calc R
H18B H 0.0095 0.0466 0.5866 0.093 Uiso 1 1 calc R
H18C H -0.0450 0.1904 0.6186 0.093 Uiso 1 1 calc R

loop_
_atom_site_aniso_label
_atom_site_aniso_U_11
_atom_site_aniso_U_22
_atom_site_aniso_U_33
_atom_site_aniso_U_23
_atom_site_aniso_U_13
_atom_site_aniso_U_12
I1 0.04301(16) 0.05810(19) 0.03404(16) 0.00416(7) -0.00123(10) 0.00040(7)
N1 0.0372(11) 0.0410(11) 0.0365(12) -0.0033(10) 0.0071(9) -0.0026(9)
N2 0.0402(14) 0.0637(16) 0.0379(15) -0.0007(11) 0.0045(11) -0.0111(10)
N3 0.0357(11) 0.0629(14) 0.0352(13) 0.0007(12) 0.0031(9) -0.0089(11)
O1 0.0470(11) 0.0668(14) 0.0523(13) -0.0068(11) 0.0092(9) 0.0149(9)
O2 0.0428(13) 0.0758(18) 0.0456(15) 0.0039(9) 0.0012(11) -0.0185(8)
O3 0.0443(13) 0.0660(16) 0.0496(15) 0.0147(9) 0.0033(11) -0.0112(8)
C1 0.0405(16) 0.0511(18) 0.0406(18) 0.0065(11) 0.0020(13) 0.0067(10)
C2 0.0460(14) 0.0554(17) 0.0342(14) -0.0012(12) 0.0069(11) 0.0028(12)
C3 0.0369(13) 0.0409(14) 0.0434(16) 0.0034(11) 0.0103(11) 0.0012(10)
C4 0.0583(19) 0.071(2) 0.058(2) -0.0089(17) 0.0180(15) 0.0117(16)
C5 0.0354(13) 0.0583(18) 0.0457(16) 0.0040(14) -0.0009(11) 0.0046(12)
C6 0.0392(16) 0.0517(18) 0.0372(17) -0.0010(11) 0.0027(13) -0.0061(10)
C7 0.0364(13) 0.0359(12) 0.0387(14) 0.0055(11) 0.0081(11) -0.0033(11)
C8 0.0468(14) 0.0346(13) 0.0458(15) 0.0025(11) 0.0137(12) -0.0015(10)
C9 0.0316(13) 0.0397(14) 0.0317(14) -0.0051(10) 0.0036(11) 0.0039(9)
C10 0.0315(11) 0.0399(13) 0.0310(13) -0.0071(10) 0.0024(9) 0.0001(9)
C11 0.0342(12) 0.0377(13) 0.0336(13) -0.0057(10) 0.0052(10) 0.0006(10)
C12 0.0383(13) 0.072(2) 0.0335(15) 0.0093(13) -0.0013(11) -0.0065(12)
C13 0.0343(13) 0.074(2) 0.0392(15) 0.0027(14) 0.0002(11) -0.0114(12)
C14 0.0357(12) 0.0415(14) 0.0366(14) -0.0043(11) 0.0065(10) 0.0009(10)
C15 0.0438(14) 0.0536(17) 0.0404(16) 0.0082(13) -0.0027(12) -0.0042(12)
C16 0.0366(13) 0.0545(16) 0.0420(16) 0.0043(13) -0.0044(11) -0.0058(12)
C17 0.0429(16) 0.0430(14) 0.0379(16) -0.0039(12) 0.0066(12) -0.0026(12)
C18 0.0590(18) 0.067(2) 0.059(2) 0.0201(16) 0.0125(15) -0.0123(15)

loop_
_atom_type_symbol
_atom_type_description
_atom_type_scat_dispersion_real
_atom_type_scat_dispersion_imag
_atom_type_scat_source
C C 0.0033 0.0016 'International Tables Vol C Tables 4.2.6.8 and 6.1.1.4'
H H 0.0000 0.0000 'International Tables Vol C Tables 4.2.6.8 and 6.1.1.4'
N N 0.0061 0.0033 'International Tables Vol C Tables 4.2.6.8 and 6.1.1.4'
O O 0.0106 0.0060 'International Tables Vol C Tables 4.2.6.8 and 6.1.1.4'
I I -0.4742 1.8119 'International Tables Vol C Tables 4.2.6.8 and 6.1.1.4'

loop_
_geom_angle_atom_site_label_1
_geom_angle_atom_site_label_2
_geom_angle_atom_site_label_3
_geom_angle
N2 N1 C9 110.4(2)
N2 N1 C8 118.1(2)
C9 N1 C8 131.4(2)
N3 N2 N1 107.7(2)
N2 N3 C10 109.5(2)
C3 O1 C4 117.3(2)
C17 O3 C18 116.7(3)
C7 C1 C2 122.1(3)
C7 C1 H1A 118.9
C2 C1 H1A 118.9
C3 C2 C1 118.8(3)
C3 C2 H2B 120.6
C1 C2 H2B 120.6
O1 C3 C2 123.7(2)
O1 C3 C5 116.0(2)
C2 C3 C5 120.3(2)
O1 C4 H4A 109.5
O1 C4 H4B 109.5
H4A C4 H4B 109.5
O1 C4 H4C 109.5
H4A C4 H4C 109.5
H4B C4 H4C 109.5
C3 C5 C6 119.9(3)
C3 C5 H5A 120.0
C6 C5 H5A 120.0
C5 C6 C7 120.8(3)
C5 C6 H6A 119.6
C7 C6 H6A 119.6
C1 C7 C6 118.0(3)
C1 C7 C8 121.2(3)
C6 C7 C8 120.8(3)
N1 C8 C7 111.9(2)
N1 C8 H8A 109.2
C7 C8 H8A 109.2
N1 C8 H8B 109.2
C7 C8 H8B 109.2
H8A C8 H8B 107.9
N1 C9 C10 104.8(2)
N1 C9 I1 121.7(2)
C10 C9 I1 133.47(19)
N3 C10 C9 107.6(2)
N3 C10 C11 118.1(2)
C9 C10 C11 134.3(2)
C16 C11 C12 117.8(2)
C16 C11 C10 118.4(2)
C12 C11 C10 123.8(2)
C13 C12 C11 121.0(3)
C13 C12 H12A 119.5
C11 C12 H12A 119.5
C12 C13 C14 120.7(2)
C12 C13 H13A 119.6
C14 C13 H13A 119.6
C13 C14 C15 118.7(2)
C13 C14 C17 119.5(2)
C15 C14 C17 121.8(2)
C14 C15 C16 120.4(3)
C14 C15 H15A 119.8
C16 C15 H15A 119.8
C11 C16 C15 121.5(2)
C11 C16 H16A 119.3
C15 C16 H16A 119.3
O2 C17 O3 122.7(3)
O2 C17 C14 124.9(3)
O3 C17 C14 112.4(3)
O3 C18 H18A 109.5
O3 C18 H18B 109.5
H18A C18 H18B 109.5
O3 C18 H18C 109.5
H18A C18 H18C 109.5
H18B C18 H18C 109.5

loop_
_geom_bond_atom_site_label_1
_geom_bond_atom_site_label_2
_geom_bond_distance
I1 C9 2.069(3)
N1 N2 1.340(4)
N1 C9 1.365(3)
N1 C8 1.466(3)
N2 N3 1.307(4)
N3 C10 1.368(3)
O1 C3 1.370(3)
O1 C4 1.417(4)
O2 C17 1.207(4)
O3 C17 1.328(4)
O3 C18 1.456(3)
C1 C7 1.370(4)
C1 C2 1.401(4)
C1 H1A 0.9300
C2 C3 1.377(3)
C2 H2B 0.9300
C3 C5 1.390(4)
C4 H4A 0.9600
C4 H4B 0.9600
C4 H4C 0.9600
C5 C6 1.382(4)
C5 H5A 0.9300
C6 C7 1.402(4)
C6 H6A 0.9300
C7 C8 1.503(4)
C8 H8A 0.9700
C8 H8B 0.9700
C9 C10 1.376(4)
C10 C11 1.481(3)
C11 C16 1.380(4)
C11 C12 1.396(3)
C12 C13 1.375(4)
C12 H12A 0.9300
C13 C14 1.384(4)
C13 H13A 0.9300
C14 C15 1.384(3)
C14 C17 1.483(4)
C15 C16 1.379(4)
C15 H15A 0.9300
C16 H16A 0.9300
C18 H18A 0.9600
C18 H18B 0.9600
C18 H18C 0.9600

loop_
_geom_torsion_atom_site_label_1
_geom_torsion_atom_site_label_2
_geom_torsion_atom_site_label_3
_geom_torsion_atom_site_label_4
_geom_torsion
C9 N1 N2 N3 -0.5(3)
C8 N1 N2 N3 -176.9(2)
N1 N2 N3 C10 0.7(3)
C7 C1 C2 C3 0.8(4)
C4 O1 C3 C2 -0.3(4)
C4 O1 C3 C5 -179.8(3)
C1 C2 C3 O1 -179.4(2)
C1 C2 C3 C5 0.1(4)
O1 C3 C5 C6 178.6(2)
C2 C3 C5 C6 -0.9(4)
C3 C5 C6 C7 0.9(4)
C2 C1 C7 C6 -0.8(4)
C2 C1 C7 C8 -179.7(2)
C5 C6 C7 C1 -0.1(4)
C5 C6 C7 C8 178.9(2)
N2 N1 C8 C7 81.5(3)
C9 N1 C8 C7 -94.0(3)
C1 C7 C8 N1 101.6(3)
C6 C7 C8 N1 -77.3(3)
N2 N1 C9 C10 0.2(3)
C8 N1 C9 C10 175.9(2)
N2 N1 C9 I1 -179.18(18)
C8 N1 C9 I1 -3.4(4)
N2 N3 C10 C9 -0.6(3)
N2 N3 C10 C11 -179.0(2)
N1 C9 C10 N3 0.3(3)
I1 C9 C10 N3 179.47(19)
N1 C9 C10 C11 178.3(2)
I1 C9 C10 C11 -2.5(4)
N3 C10 C11 C16 -6.2(3)
C9 C10 C11 C16 176.0(3)
N3 C10 C11 C12 173.5(3)
C9 C10 C11 C12 -4.3(4)
C16 C11 C12 C13 -0.2(4)
C10 C11 C12 C13 -179.9(3)
C11 C12 C13 C14 0.9(5)
C12 C13 C14 C15 -0.5(4)
C12 C13 C14 C17 -178.5(3)
C13 C14 C15 C16 -0.5(4)
C17 C14 C15 C16 177.4(3)
C12 C11 C16 C15 -0.9(4)
C10 C11 C16 C15 178.8(2)
C14 C15 C16 C11 1.2(4)
C18 O3 C17 O2 1.4(4)
C18 O3 C17 C14 -178.5(2)
C13 C14 C17 O2 4.6(4)
C15 C14 C17 O2 -173.3(3)
C13 C14 C17 O3 -175.5(2)
C15 C14 C17 O3 6.6(4)
